data_2009126
loop_
_publ_author_name
'Aumiller, Wade D.'
'Gerkin, Roger E.'

_publ_section_title
;
 Network of C---H&#x00B7;&#x00B7;&#x00B7;O interactions in dimethyl
 anthracene-1,8-dicarboxylate
;
_journal_issue 11
_journal_name_full 'Acta Crystallographica Section C'
_journal_page_first 1855
_journal_page_last 1857
_journal_paper_doi 10.1107/S010827019900983X
_journal_volume 55
_journal_year 1999
_chemical_formula_moiety 'C18 H14 O4'
_chemical_formula_sum 'C18 H14 O4'
_chemical_formula_weight 294.31
_space_group_IT_number 61
_symmetry_cell_setting orthorhombic
_symmetry_space_group_name_Hall '-P 2ac 2ab'
_symmetry_space_group_name_H-M 'P b c a'
_cell_angle_alpha 90
_cell_angle_beta 90
_cell_angle_gamma 90
_cell_formula_units_Z 8
_cell_length_a 17.400(3)
_cell_length_b 27.085(2)
_cell_length_c 6.119(2)
_cell_measurement_reflns_used 25
_cell_measurement_temperature 296
_cell_measurement_theta_max 17.2
_cell_measurement_theta_min 10.2
_cell_volume 2883.8(11)
_computing_cell_refinement 'MSC/AFC Diffractometer Control Software'
_computing_data_collection
;
MSC/AFC Diffractometer Control Software (Molecular Structure Corporation,
1988)
;
_computing_data_reduction 'TEXSAN (molecular Structure Corporation, 1995)'
_computing_molecular_graphics 'ORTEPII (Johnson, 1976)'
_computing_publication_material 'TEXSAN and PLATON (Spek, 1990)'
_computing_structure_refinement TEXSAN
_computing_structure_solution 'SHELXS86 (Sheldrick, 1985)'
_diffrn_ambient_temperature 296
_diffrn_measurement_device 'Rigaku AFC-5S'
_diffrn_measurement_method \w
_diffrn_radiation_monochromator graphite
_diffrn_radiation_source 'X-ray tube'
_diffrn_radiation_type MoK\a
_diffrn_radiation_wavelength 0.71073
_diffrn_reflns_av_R_equivalents 0
_diffrn_reflns_limit_h_max 22
_diffrn_reflns_limit_h_min 0
_diffrn_reflns_limit_k_max 35
_diffrn_reflns_limit_k_min 0
_diffrn_reflns_limit_l_max 7
_diffrn_reflns_limit_l_min 0
_diffrn_reflns_number 3314
_diffrn_reflns_theta_max 27.55
_diffrn_reflns_theta_min 2.00
_diffrn_standards_decay_% '+-2.2% (average maximum relative intensity)'
_diffrn_standards_interval_count 150
_diffrn_standards_number 6
_exptl_absorpt_coefficient_mu 0.096
_exptl_absorpt_correction_type none
_exptl_crystal_colour amber
_exptl_crystal_density_diffrn 1.356
_exptl_crystal_density_method 'not measured'
_exptl_crystal_description 'irregular hexagonal plate'
_exptl_crystal_F_000 1232
_exptl_crystal_size_max 0.50
_exptl_crystal_size_mid 0.31
_exptl_crystal_size_min 0.11
_refine_diff_density_max 0.63
_refine_diff_density_min -0.64
_refine_ls_extinction_method none
_refine_ls_goodness_of_fit_ref 1.29
_refine_ls_hydrogen_treatment noref
_refine_ls_matrix_type full
_refine_ls_number_parameters 199
_refine_ls_number_reflns 3314
_refine_ls_R_factor_gt 0.063
_refine_ls_shift/su_max 0.0002
_refine_ls_structure_factor_coef Fsqd
_refine_ls_weighting_details 'w = 1/[\s^2^~cs~ + (0.003I)^2^]'
_refine_ls_weighting_scheme calc
_refine_ls_wR_factor_ref 0.076
_reflns_number_gt 1259
_reflns_number_total 3314
_reflns_threshold_expression I>2\s~I~
_cod_data_source_file fr1226.cif
_cod_data_source_block one
_cod_depositor_comments
;
The following automatic conversions were performed:

'_atom_site_thermal_displace_type' tag value 'Uij' was replaced with
'Uani' value 22 times.

Automatic conversion script
Id: cif_fix_values 1646 2011-03-28 12:23:43Z adriana 

The following automatic conversions were performed:

'_refine_ls_weighting_scheme' value 'w = 1/[\s^2^~cs~ + (0.003I)^2^]'
was changed to 'calc'. New tag '_refine_ls_weighting_details' was
created. The value of the new tag was set to 'w = 1/[\s^2^~cs~ +
(0.003I)^2^]'.

Automatic conversion script
Id: cif_fix_values 3143 2015-03-26 13:38:13Z robertas 
;
_cod_original_cell_volume 2884.0(10)
_cod_database_code 2009126

loop_
_symmetry_equiv_pos_as_xyz
'  +x,  +y,  +z'
'1/2+x,1/2-y,  -z'
'  -x,1/2+y,1/2-z'
'1/2-x,  -y,1/2+z'
'  -x,  -y,  -z'
'1/2-x,1/2+y,  +z'
'  +x,1/2-y,1/2+z'
'1/2+x,  +y,1/2-z'

loop_
_atom_site_aniso_label
_atom_site_aniso_U_11
_atom_site_aniso_U_22
_atom_site_aniso_U_33
_atom_site_aniso_U_12
_atom_site_aniso_U_13
_atom_site_aniso_U_23
O1 .0520(10) .069(2) .0400(10) .0050(10) -.0030(10) .0020(10)
O2 .0490(10) .109(2) .049(2) .0230(10) .0110(10) .011(2)
O3 .0440(10) .078(2) .059(2) -.0010(10) .0020(10) -.0040(10)
O4 .066(2) .105(2) .062(2) -.002(2) .018(2) .007(2)
C1 .040(2) .046(2) .039(2) .002(2) .006(2) -.003(2)
C2 .058(2) .053(2) .044(2) .003(2) .004(2) .000(2)
C3 .048(2) .062(3) .070(3) -.008(2) .012(2) .001(2)
C4 .043(2) .062(2) .061(3) -.004(2) .006(2) -.007(2)
C5 .064(2) .062(2) .054(3) .004(2) -.018(2) .002(2)
C6 .086(3) .063(3) .059(3) .003(2) -.021(3) .008(2)
C7 .074(3) .060(2) .052(2) -.007(2) -.001(2) .011(2)
C8 .056(2) .040(2) .048(2) .003(2) .002(2) -.001(2)
C9 .039(2) .046(2) .041(2) .004(2) -.003(2) -.002(2)
C10 .037(2) .054(2) .058(2) .001(2) -.005(2) -.004(2)
C11 .050(2) .047(2) .042(2) .003(2) -.006(2) -.006(2)
C12 .046(2) .039(2) .038(2) .005(2) .001(2) -.002(2)
C13 .040(2) .039(2) .039(2) .001(2) .003(2) -.004(2)
C14 .043(2) .045(2) .048(2) .002(2) .006(2) -.007(2)
C15 .057(2) .045(2) .044(2) .007(2) .003(2) .007(2)
C16 .055(2) .079(3) .060(3) .005(2) -.014(2) .010(2)
C17 .058(2) .044(2) .045(2) .000(2) .006(2) .007(2)
C18 .049(2) .100(3) .071(3) .004(2) -.004(2) .001(2)

loop_
_atom_site_label
_atom_site_fract_x
_atom_site_fract_y
_atom_site_fract_z
_atom_site_U_iso_or_equiv
_atom_site_thermal_displace_type
_atom_site_calc_flag
_atom_site_calc_attached_atom
O1 .89280(10) .05896(8) .2200(4) .0538(8) Uani ? ?
O2 .93330(10) .06027(9) -.1252(3) .0691(8) Uani ? ?
O3 .94540(10) .19438(8) -.4159(4) .0605(8) Uani ? ?
O4 .98360(10) .18134(9) -.7585(4) .0776(9) Uani ? ?
C1 .7983(2) .06710(10) -.0484(5) .0420(10) Uani ? ?
C2 .7460(2) .04280(10) .0765(5) .0520(10) Uani ? ?
C3 .6668(2) .04280(10) .0221(6) .0600(10) Uani ? ?
C4 .6420(2) .06790(10) -.1562(6) .0550(10) Uani ? ?
C5 .6932(2) .17770(10) -.7790(6) .0600(10) Uani ? ?
C6 .7429(2) .20200(10) -.9088(6) .0690(10) Uani ? ?
C7 .8224(2) .20220(10) -.8575(6) .0620(10) Uani ? ?
C8 .8490(2) .17960(10) -.6747(6) .0480(10) Uani ? ?
C9 .8238(2) .12330(10) -.3608(5) .0419(10) Uani ? ?
C10 .6687(2) .12320(10) -.4651(5) .0500(10) Uani ? ?
C11 .7185(2) .15110(10) -.5912(5) .0460(10) Uani ? ?
C12 .7989(2) .15160(10) -.5370(5) .0410(10) Uani ? ?
C13 .7742(2) .09490(10) -.2351(5) .0394(10) Uani ? ?
C14 .6935(2) .09560(10) -.2877(6) .0450(10) Uani ? ?
C15 .8821(2) .06220(10) .0047(5) .0490(10) Uani ? ?
C16 .9711(2) .05220(10) .2905(6) .0650(10) Uani ? ?
C17 .9331(2) .18440(10) -.6275(6) .0490(10) Uani ? ?
C18 1.0240(2) .19660(10) -.3413(6) .0740(10) Uani ? ?
H2 .7633 .0250 .2068 .0620 Uiso calc C2
H3 .6301 .0247 .1131 .0718 Uiso calc C3
H4 .5874 .0669 -.1949 .0662 Uiso calc C4
H5 .6383 .1782 -.8145 .0720 Uiso calc C5
H6 .7242 .2195 -1.0384 .0831 Uiso calc C6
H7 .8587 .2189 -.9554 .0744 Uiso calc C7
H9 .8786 .1234 -.3240 .0503 Uiso calc C9
H10 .6139 .1230 -.5024 .0598 Uiso calc C10
H16A 1.0027 .0795 .2367 .0776 Uiso calc C16
H16B .9729 .0514 .4506 .0776 Uiso calc C16
H16C .9909 .0209 .2324 .0776 Uiso calc C16
H18A 1.0518 .1673 -.3917 .0883 Uiso calc C18
H18B 1.0487 .2263 -.4004 .0883 Uiso calc C18
H18C 1.0250 .1978 -.1813 .0883 Uiso calc C18

loop_
_atom_type_symbol
_atom_type_scat_dispersion_real
_atom_type_scat_dispersion_imag
_atom_type_scat_source
H 0 0 'Stewart, Davidson and Simpson (1965)'
C .003 .002 'Creagh & McAuley (1992)'
O .011 .006 'Creagh & McAuley (1992)'

loop_
_geom_angle_atom_site_label_1
_geom_angle_atom_site_label_2
_geom_angle_atom_site_label_3
_geom_angle
_geom_angle_publ_flag
C15 O1 C16 115.9(3) yes
C17 O3 C18 117.7(3) yes
C2 C1 C13 120.5(3) no
C2 C1 C15 119.2(3) yes
C13 C1 C15 120.3(3) yes
C1 C2 C3 121.3(3) no
C1 C2 H2 119.4 no
C3 C2 H2 119.4 no
C2 C3 C4 119.9(3) no
C2 C3 H3 120.0 no
C4 C3 H3 120.0 no
C3 C4 C14 121.3(3) no
C3 C4 H4 119.3 no
C14 C4 H4 119.3 no
C6 C5 C11 121.7(3) no
C6 C5 H5 119.2 no
C11 C5 H5 119.2 no
C5 C6 C7 119.8(3) no
C5 C6 H6 120.1 no
C7 C6 H6 120.1 no
C6 C7 C8 120.8(3) no
C6 C7 H7 119.6 no
C8 C7 H7 119.6 no
C7 C8 C12 121.3(3) no
C7 C8 C17 116.9(3) yes
C12 C8 C17 121.8(3) yes
C12 C9 C13 122.8(3) no
C12 C9 H9 118.6 no
C13 C9 H9 118.6 no
C11 C10 C14 122.4(3) no
C11 C10 H10 118.8 no
C14 C10 H10 118.8 no
C5 C11 C10 122.1(3) no
C5 C11 C12 118.8(3) no
C10 C11 C12 119.0(3) no
C8 C12 C9 124.0(3) no
C8 C12 C11 117.5(3) no
C9 C12 C11 118.4(3) no
C1 C13 C9 123.5(3) no
C1 C13 C14 118.0(3) no
C9 C13 C14 118.4(3) no
C4 C14 C10 122.2(3) no
C4 C14 C13 118.9(3) no
C10 C14 C13 119.0(3) no
O1 C15 O2 123.3(3) yes
O1 C15 C1 110.9(3) yes
O2 C15 C1 125.8(3) yes
O1 C16 H16B 109.5 no
O1 C16 H16C 109.5 no
O1 C16 H16A 109.5 no
H16B C16 H16C 109.5 no
H16B C16 H16A 109.5 no
H16C C16 H16A 109.5 no
O3 C17 O4 123.1(3) yes
O3 C17 C8 111.1(3) yes
O4 C17 C8 125.8(3) yes
O3 C18 H18A 109.5 no
O3 C18 H18B 109.5 no
O3 C18 H18C 109.5 no
H18A C18 H18B 109.5 no
H18A C18 H18C 109.5 no
H18B C18 H18C 109.5 no

loop_
_geom_bond_atom_site_label_1
_geom_bond_atom_site_label_2
_geom_bond_site_symmetry_1
_geom_bond_site_symmetry_2
_geom_bond_distance
_geom_bond_publ_flag
O1 C15 ? ? 1.334(3) yes
O1 C16 ? ? 1.440(3) yes
O2 C15 ? ? 1.195(3) yes
O3 C17 ? ? 1.340(4) yes
O3 C18 ? ? 1.444(3) yes
O4 C17 ? ? 1.192(3) yes
C1 C2 ? ? 1.359(4) no
C1 C13 ? ? 1.432(4) no
C1 C15 ? ? 1.499(4) no
C2 C3 ? ? 1.417(4) no
C2 H2 ? ? .980 no
C3 C4 ? ? 1.356(4) no
C3 H3 ? ? .980 no
C4 C14 ? ? 1.418(4) no
C4 H4 ? ? .980 no
C5 C6 ? ? 1.346(4) no
C5 C11 ? ? 1.425(4) no
C5 H5 ? ? .980 no
C6 C7 ? ? 1.419(4) no
C6 H6 ? ? .980 no
C7 C8 ? ? 1.356(4) no
C7 H7 ? ? .980 no
C8 C12 ? ? 1.429(4) no
C8 C17 ? ? 1.498(4) no
C9 C12 ? ? 1.391(4) no
C9 C13 ? ? 1.388(4) no
C9 H9 ? ? .980 no
C10 C11 ? ? 1.385(4) no
C10 C14 ? ? 1.387(4) no
C10 H10 ? ? .980 no
C11 C12 ? ? 1.439(4) no
C13 C14 ? ? 1.441(4) no
C16 H16B ? ? .980 no
C16 H16C ? ? .980 no
C16 H16A ? ? .980 no
C18 H18A ? ? .980 no
C18 H18B ? ? .980 no
C18 H18C ? ? .980 no

loop_
_geom_hbond_atom_site_label_D
_geom_hbond_atom_site_label_H
_geom_hbond_atom_site_label_A
_geom_hbond_site_symmetry_A
_geom_hbond_distance_DH
_geom_hbond_distance_HA
_geom_hbond_distance_DA
_geom_hbond_angle_DHA
_geom_hbond_publ_flag
C16 H16C O2 5_755 0.98 2.65 3.615(4) 169 yes
C16 H16B O2 1_556 0.98 2.70 3.642(4) 162 yes
C18 H18C O4 1_556 0.98 2.72 3.659(4) 160 yes
C5 H5 O4 8_453 0.98 2.73 3.656(4) 158 yes
C16 H16A O4 1_556 0.98 2.78 3.518(4) 133 yes
C7 H7 O3 7_554 0.98 2.80 3.542(4) 133 yes
